data_2236798
loop_
_publ_author_name
'Li, Jing'
'Jia, Xiao Cuan'
'Qi, Jun'
'Liu, Yuan Yuan'
'Ding, Yu'

_publ_section_title
;
 Bis[5-(pyridin-2-yl)pyrazine-2-carbonitrile-\k^2^<i>N</i>^4^,<i>N</i>^5^](trifluoroacetato-\k<i>O</i>)silver(I)
;
_journal_coeditor_code ZS2235
_journal_issue 11
_journal_name_full 'Acta Crystallographica Section E'
_journal_page_first m1329
_journal_paper_doi 10.1107/S1600536812040846
_journal_volume 68
_journal_year 2012
_chemical_formula_iupac '[Ag (C10 H6 N4)2 (C2 F3 O2)]'
_chemical_formula_moiety 'C22 H12 Ag F3 N8 O2'
_chemical_formula_sum 'C22 H12 Ag F3 N8 O2'
_chemical_formula_weight 585.27
_chemical_name_systematic
;
Bis[5-(pyridin-2-yl)pyrazine-2-carbonitrile-\k^2^<i>N</i>^4^,<i>N</i>^5^]
(trifluoroacetato-\k<i>O</i>)silver(I)
;
_space_group_IT_number 19
_symmetry_cell_setting orthorhombic
_symmetry_space_group_name_Hall 'P 2ac 2ab'
_symmetry_space_group_name_H-M 'P 21 21 21'
_atom_sites_solution_hydrogens geom
_atom_sites_solution_primary direct
_atom_sites_solution_secondary difmap
_audit_creation_method SHELXL97
_cell_angle_alpha 90.00
_cell_angle_beta 90.00
_cell_angle_gamma 90.00
_cell_formula_units_Z 8
_cell_length_a 12.5237(16)
_cell_length_b 14.9638(18)
_cell_length_c 23.845(3)
_cell_measurement_reflns_used 254
_cell_measurement_temperature 298(2)
_cell_measurement_theta_max 25.01
_cell_measurement_theta_min 1.61
_cell_volume 4468.6(10)
_computing_cell_refinement '<i>APEX2</i> and <i>SAINT</i> (Bruker 2007)'
_computing_data_collection '<i>APEX2</i> (Bruker 2007)'
_computing_data_reduction '<i>SAINT</i> (Bruker 2007)'
_computing_molecular_graphics '<i>SHELXTL</i> (Sheldrick, 2008)'
_computing_publication_material
;
<i>SHELXTL</i> (Sheldrick, 2008) and <i>PLATON</i> (Spek, 2009)
;
_computing_structure_refinement '<i>SHELXL97</i> (Sheldrick, 2008)'
_computing_structure_solution '<i>SHELXS97</i> (Sheldrick, 2008)'
_diffrn_ambient_temperature 298(2)
_diffrn_measured_fraction_theta_full 1.000
_diffrn_measured_fraction_theta_max 1.000
_diffrn_measurement_device_type 'Bruker APEXII CCD area detector'
_diffrn_measurement_method \w-scans
_diffrn_radiation_monochromator graphite
_diffrn_radiation_source 'fine-focus sealed tube'
_diffrn_radiation_type MoK\a
_diffrn_radiation_wavelength 0.71073
_diffrn_reflns_av_R_equivalents 0.0347
_diffrn_reflns_av_sigmaI/netI 0.0371
_diffrn_reflns_limit_h_max 9
_diffrn_reflns_limit_h_min -14
_diffrn_reflns_limit_k_max 17
_diffrn_reflns_limit_k_min -17
_diffrn_reflns_limit_l_max 28
_diffrn_reflns_limit_l_min -27
_diffrn_reflns_number 24472
_diffrn_reflns_theta_full 25.01
_diffrn_reflns_theta_max 25.01
_diffrn_reflns_theta_min 1.61
_diffrn_standards_number 0
_exptl_absorpt_coefficient_mu 0.966
_exptl_absorpt_correction_T_max 1.000
_exptl_absorpt_correction_T_min 0.861
_exptl_absorpt_correction_type multi-scan
_exptl_absorpt_process_details '(SADABS; Bruker, 2007)'
_exptl_crystal_colour yellow
_exptl_crystal_density_diffrn 1.740
_exptl_crystal_density_method 'not measured'
_exptl_crystal_description block
_exptl_crystal_F_000 2320
_exptl_crystal_size_max 0.41
_exptl_crystal_size_mid 0.31
_exptl_crystal_size_min 0.29
_refine_diff_density_max 0.968
_refine_diff_density_min -0.638
_refine_ls_abs_structure_details 'Flack (1983), 3488 Friedel pairs'
_refine_ls_abs_structure_Flack -0.10(4)
_refine_ls_extinction_method none
_refine_ls_goodness_of_fit_ref 1.018
_refine_ls_hydrogen_treatment constr
_refine_ls_matrix_type full
_refine_ls_number_parameters 649
_refine_ls_number_reflns 7881
_refine_ls_number_restraints 10
_refine_ls_restrained_S_all 1.028
_refine_ls_R_factor_all 0.0634
_refine_ls_R_factor_gt 0.0438
_refine_ls_shift/su_max 0.005
_refine_ls_shift/su_mean 0.000
_refine_ls_structure_factor_coef Fsqd
_refine_ls_weighting_details 'calc w=1/[\s^2^(Fo^2^)+(0.0674P)^2^+4.5918P] P = (Fo^2^+2Fc^2^)/3'
_refine_ls_weighting_scheme calc
_refine_ls_wR_factor_gt 0.1115
_refine_ls_wR_factor_ref 0.1291
_reflns_number_gt 6180
_reflns_number_total 7881
_reflns_threshold_expression I>2\s(I)
_cod_data_source_file zs2235.cif
_cod_data_source_block I
_cod_database_code 2236798
_cod_database_fobs_code 2236798

loop_
_symmetry_equiv_pos_as_xyz
'x, y, z'
'-x+1/2, -y, z+1/2'
'-x, y+1/2, -z+1/2'
'x+1/2, -y+1/2, -z'

loop_
_atom_site_type_symbol
_atom_site_label
_atom_site_fract_x
_atom_site_fract_y
_atom_site_fract_z
_atom_site_U_iso_or_equiv
_atom_site_adp_type
_atom_site_calc_flag
_atom_site_refinement_flags
_atom_site_occupancy
_atom_site_symmetry_multiplicity
Ag Ag1 0.26811(4) 0.58972(3) 0.15292(2) 0.05751(16) Uani d . 1 1
N N1 0.1564(4) 0.6017(4) 0.2421(2) 0.0516(13) Uani d . 1 1
N N2 0.0587(5) 0.6226(5) 0.3462(3) 0.0758(17) Uani d . 1 1
N N3 0.3706(4) 0.6293(4) 0.2287(2) 0.0527(14) Uani d . 1 1
N N4 -0.1913(6) 0.5499(5) 0.3209(3) 0.093(2) Uani d . 1 1
N N5 0.3874(5) 0.6246(6) 0.0607(2) 0.079(2) Uani d . 1 1
N N6 0.4762(5) 0.6152(6) -0.0451(3) 0.085(2) Uani d . 1 1
N N7 0.1688(5) 0.6166(5) 0.0750(2) 0.0601(16) Uani d . 1 1
N N8 0.7394(5) 0.6236(7) -0.0189(3) 0.109(3) Uani d . 1 1
O O1 0.2973(3) 0.4296(3) 0.1556(3) 0.0661(12) Uani d . 1 1
O O2 0.1194(4) 0.4314(3) 0.1498(3) 0.0742(14) Uani d . 1 1
C C1 0.0527(5) 0.5835(5) 0.2491(3) 0.0551(16) Uani d . 1 1
H H1A 0.0121 0.5654 0.2185 0.066 Uiso calc R 1 1
C C2 0.0051(5) 0.5914(5) 0.3012(3) 0.0559(17) Uani d . 1 1
C C3 0.1610(7) 0.6397(6) 0.3375(3) 0.072(2) Uani d . 1 1
H H3A 0.2015 0.6602 0.3676 0.087 Uiso calc R 1 1
C C4 0.2113(6) 0.6289(4) 0.2861(3) 0.0503(16) Uani d . 1 1
C C5 0.3309(6) 0.6352(5) 0.2808(3) 0.0512(16) Uani d . 1 1
C C6 0.3954(7) 0.6446(6) 0.3270(3) 0.074(2) Uani d . 1 1
H H6A 0.3657 0.6523 0.3624 0.089 Uiso calc R 1 1
C C7 0.5039(7) 0.6426(7) 0.3203(3) 0.088(3) Uani d . 1 1
H H7A 0.5490 0.6474 0.3512 0.106 Uiso calc R 1 1
C C8 0.5444(7) 0.6337(6) 0.2682(4) 0.080(3) Uani d . 1 1
H H8A 0.6178 0.6304 0.2627 0.096 Uiso calc R 1 1
C C9 0.4753(6) 0.6294(6) 0.2234(3) 0.069(2) Uani d . 1 1
H H9A 0.5041 0.6265 0.1874 0.083 Uiso calc R 1 1
C C10 -0.1049(6) 0.5672(5) 0.3110(3) 0.069(2) Uani d . 1 1
C C11 0.3254(5) 0.6217(5) 0.0158(3) 0.0561(18) Uani d . 1 1
C C12 0.3730(6) 0.6163(7) -0.0363(3) 0.081(3) Uani d . 1 1
H H12A 0.3285 0.6133 -0.0675 0.098 Uiso calc R 1 1
C C13 0.5371(6) 0.6203(6) 0.0005(3) 0.067(2) Uani d . 1 1
C C14 0.4929(6) 0.6226(7) 0.0529(3) 0.086(3) Uani d . 1 1
H H14A 0.5377 0.6227 0.0840 0.103 Uiso calc R 1 1
C C15 0.2073(6) 0.6224(5) 0.0227(3) 0.0508(16) Uani d . 1 1
C C16 0.1397(7) 0.6286(7) -0.0234(3) 0.084(3) Uani d . 1 1
H H16A 0.1672 0.6347 -0.0594 0.100 Uiso calc R 1 1
C C17 0.0316(6) 0.6256(8) -0.0145(3) 0.084(3) Uani d . 1 1
H H17A -0.0151 0.6285 -0.0448 0.101 Uiso calc R 1 1
C C18 -0.0068(6) 0.6185(6) 0.0383(3) 0.074(2) Uani d . 1 1
H H18A -0.0799 0.6163 0.0452 0.089 Uiso calc R 1 1
C C19 0.0659(6) 0.6145(7) 0.0814(3) 0.074(2) Uani d . 1 1
H H19A 0.0394 0.6100 0.1177 0.089 Uiso calc R 1 1
C C20 0.6515(6) 0.6222(7) -0.0092(3) 0.079(2) Uani d . 1 1
C C21 0.2075(5) 0.3957(4) 0.1521(3) 0.0519(14) Uani d . 1 1
C C22 0.2084(5) 0.2977(5) 0.1513(4) 0.0630(17) Uani d D 1 1
F F1 0.1244(6) 0.2588(4) 0.1377(5) 0.237(7) Uani d D 1 1
F F2 0.2200(12) 0.2641(5) 0.1986(3) 0.257(8) Uani d D 1 1
F F3 0.2781(8) 0.2573(4) 0.1263(5) 0.224(6) Uani d D 1 1
Ag Ag2 0.28673(4) -0.10754(3) 0.34638(2) 0.05706(16) Uani d . 1 1
N N9 0.1721(5) -0.1347(5) 0.4381(2) 0.074(2) Uani d . 1 1
N N10 0.0807(5) -0.1065(5) 0.5421(2) 0.0752(19) Uani d . 1 1
N N11 0.3892(5) -0.1344(5) 0.4241(2) 0.0633(18) Uani d . 1 1
N N12 -0.1796(6) -0.1231(8) 0.5156(4) 0.124(3) Uani d . 1 1
N N13 0.4147(4) -0.1294(4) 0.2578(2) 0.0556(15) Uani d . 1 1
N N14 0.5064(5) -0.1172(7) 0.1529(3) 0.105(3) Uani d . 1 1
N N15 0.1944(4) -0.1402(4) 0.2678(2) 0.0504(13) Uani d . 1 1
N N16 0.7638(6) -0.0743(5) 0.1827(3) 0.0792(19) Uani d . 1 1
O O3 0.3252(4) 0.0539(4) 0.3587(3) 0.0792(17) Uani d . 1 1
O O4 0.1491(4) 0.0458(4) 0.3452(3) 0.0895(17) Uani d . 1 1
C C23 0.0680(6) -0.1309(7) 0.4448(3) 0.086(3) Uani d . 1 1
H H23A 0.0237 -0.1366 0.4137 0.104 Uiso calc R 1 1
C C24 0.0229(5) -0.1187(6) 0.4971(3) 0.0627(19) Uani d . 1 1
C C25 0.1865(6) -0.1075(6) 0.5344(3) 0.071(2) Uani d . 1 1
H H25A 0.2307 -0.0969 0.5650 0.085 Uiso calc R 1 1
C C26 0.2328(6) -0.1237(5) 0.4826(3) 0.0562(17) Uani d . 1 1
C C27 0.3500(6) -0.1277(6) 0.4758(3) 0.0569(19) Uani d . 1 1
C C28 0.4188(6) -0.1227(6) 0.5214(3) 0.069(2) Uani d . 1 1
H H28A 0.3916 -0.1190 0.5576 0.083 Uiso calc R 1 1
C C29 0.5277(6) -0.1233(7) 0.5126(3) 0.081(3) Uani d . 1 1
H H29A 0.5740 -0.1185 0.5429 0.097 Uiso calc R 1 1
C C30 0.5669(6) -0.1308(7) 0.4603(3) 0.082(3) Uani d . 1 1
H H30A 0.6401 -0.1321 0.4537 0.099 Uiso calc R 1 1
C C31 0.4952(6) -0.1365(7) 0.4169(3) 0.078(3) Uani d . 1 1
H H31A 0.5215 -0.1420 0.3806 0.094 Uiso calc R 1 1
C C32 -0.0910(6) -0.1207(7) 0.5061(3) 0.083(3) Uani d . 1 1
C C33 0.3560(5) -0.1388(4) 0.2121(2) 0.0450(15) Uani d . 1 1
C C34 0.4038(6) -0.1342(9) 0.1600(4) 0.105(4) Uani d . 1 1
H H34A 0.3618 -0.1434 0.1284 0.126 Uiso calc R 1 1
C C35 0.5629(5) -0.1076(5) 0.1990(3) 0.0567(17) Uani d . 1 1
C C36 0.5175(5) -0.1122(5) 0.2514(3) 0.0600(18) Uani d . 1 1
H H36A 0.5599 -0.1032 0.2829 0.072 Uiso calc R 1 1
C C37 0.2388(5) -0.1545(4) 0.2175(2) 0.0451(14) Uani d . 1 1
C C38 0.1781(6) -0.1766(5) 0.1720(3) 0.0629(19) Uani d . 1 1
H H38A 0.2100 -0.1889 0.1377 0.075 Uiso calc R 1 1
C C39 0.0679(7) -0.1805(6) 0.1779(3) 0.076(2) Uani d . 1 1
H H39A 0.0254 -0.1951 0.1472 0.091 Uiso calc R 1 1
C C40 0.0224(6) -0.1632(6) 0.2279(3) 0.072(2) Uani d . 1 1
H H40A -0.0514 -0.1640 0.2322 0.087 Uiso calc R 1 1
C C41 0.0882(5) -0.1442(5) 0.2721(3) 0.0624(19) Uani d . 1 1
H H41A 0.0574 -0.1337 0.3070 0.075 Uiso calc R 1 1
C C42 0.6758(6) -0.0875(5) 0.1905(3) 0.0636(18) Uani d . 1 1
C C43 0.2342(5) 0.0832(5) 0.3523(3) 0.0583(16) Uani d . 1 1
C C44 0.2298(6) 0.1823(5) 0.3488(4) 0.0670(18) Uani d D 1 1
F F4 0.1610(7) 0.2222(5) 0.3759(5) 0.224(6) Uani d D 1 1
F F5 0.2152(12) 0.2131(5) 0.3023(3) 0.271(9) Uani d D 1 1
F F6 0.3113(6) 0.2237(4) 0.3644(5) 0.228(6) Uani d D 1 1

loop_
_atom_site_aniso_label
_atom_site_aniso_U_11
_atom_site_aniso_U_22
_atom_site_aniso_U_33
_atom_site_aniso_U_12
_atom_site_aniso_U_13
_atom_site_aniso_U_23
Ag1 0.0607(3) 0.0771(3) 0.0347(2) -0.0027(2) -0.0086(2) -0.0001(2)
N1 0.049(3) 0.063(3) 0.043(3) -0.001(3) 0.000(2) 0.002(3)
N2 0.062(4) 0.110(5) 0.056(4) -0.006(4) 0.013(4) -0.016(4)
N3 0.049(3) 0.072(4) 0.037(3) -0.007(3) -0.006(2) -0.002(3)
N4 0.072(5) 0.091(5) 0.115(6) -0.010(4) 0.031(4) -0.019(4)
N5 0.050(4) 0.153(7) 0.035(3) -0.003(4) -0.003(3) 0.000(4)
N6 0.058(4) 0.145(7) 0.052(4) 0.006(4) 0.003(3) 0.014(4)
N7 0.051(3) 0.094(5) 0.036(3) -0.006(3) 0.000(2) 0.010(3)
N8 0.047(4) 0.177(9) 0.103(6) -0.003(5) 0.007(4) -0.001(6)
O1 0.047(3) 0.068(3) 0.083(3) -0.001(2) -0.003(3) -0.002(3)
O2 0.049(3) 0.077(3) 0.097(4) 0.011(2) -0.007(3) -0.002(4)
C1 0.051(4) 0.070(4) 0.044(4) -0.007(4) 0.003(3) -0.006(3)
C2 0.048(4) 0.065(4) 0.055(4) 0.001(3) 0.007(3) 0.002(3)
C3 0.071(5) 0.106(6) 0.040(4) -0.003(4) 0.006(4) -0.014(4)
C4 0.059(4) 0.051(4) 0.041(3) -0.002(4) 0.007(3) 0.000(3)
C5 0.055(4) 0.063(4) 0.035(3) -0.011(3) -0.002(3) -0.001(3)
C6 0.078(6) 0.101(6) 0.044(4) -0.026(5) -0.009(4) -0.005(4)
C7 0.057(5) 0.151(9) 0.057(5) -0.030(5) -0.023(4) 0.016(5)
C8 0.056(5) 0.116(7) 0.068(5) -0.011(5) -0.018(4) 0.001(5)
C9 0.050(4) 0.101(6) 0.056(4) -0.016(4) 0.003(3) 0.004(4)
C10 0.058(5) 0.080(5) 0.067(5) -0.005(4) 0.016(4) -0.012(4)
C11 0.050(4) 0.076(5) 0.042(3) -0.004(4) -0.006(3) 0.013(3)
C12 0.056(5) 0.143(8) 0.045(4) 0.006(5) -0.005(3) 0.017(5)
C13 0.048(4) 0.097(6) 0.056(5) -0.008(4) -0.005(3) 0.013(4)
C14 0.051(4) 0.157(9) 0.049(4) -0.003(5) -0.011(4) 0.004(5)
C15 0.053(4) 0.059(4) 0.040(3) -0.004(4) -0.003(3) 0.004(3)
C16 0.071(5) 0.144(9) 0.037(4) -0.009(5) -0.002(3) 0.014(5)
C17 0.052(4) 0.155(10) 0.045(4) -0.005(5) -0.013(3) 0.016(5)
C18 0.051(4) 0.115(7) 0.056(4) 0.001(4) -0.007(3) 0.002(5)
C19 0.051(4) 0.128(7) 0.045(4) 0.009(5) -0.004(3) 0.013(5)
C20 0.055(5) 0.119(7) 0.063(5) 0.004(5) 0.000(4) 0.010(5)
C21 0.039(3) 0.070(4) 0.047(3) 0.008(3) 0.001(3) -0.004(4)
C22 0.044(4) 0.070(4) 0.075(5) 0.005(3) 0.011(4) 0.008(4)
F1 0.145(6) 0.068(4) 0.50(2) -0.009(4) -0.149(10) -0.026(7)
F2 0.54(3) 0.081(4) 0.147(7) 0.007(9) -0.076(12) 0.029(4)
F3 0.208(9) 0.073(4) 0.390(15) 0.004(5) 0.164(10) -0.035(6)
Ag2 0.0630(3) 0.0748(3) 0.0334(2) 0.0014(2) -0.0081(2) -0.0026(2)
N9 0.052(4) 0.127(6) 0.042(3) -0.008(4) -0.005(3) 0.003(3)
N10 0.059(4) 0.124(6) 0.043(3) 0.013(4) 0.010(3) 0.008(4)
N11 0.049(3) 0.107(5) 0.034(3) 0.005(3) -0.003(2) 0.009(3)
N12 0.057(5) 0.216(11) 0.098(6) -0.009(6) -0.009(4) 0.005(7)
N13 0.045(3) 0.079(4) 0.042(3) -0.009(3) -0.003(2) -0.005(3)
N14 0.049(3) 0.219(9) 0.046(3) -0.011(5) 0.008(3) 0.002(6)
N15 0.040(3) 0.073(4) 0.038(3) -0.001(3) -0.005(2) -0.005(2)
N16 0.055(4) 0.086(5) 0.096(5) -0.012(4) 0.012(4) -0.010(4)
O3 0.067(3) 0.066(3) 0.104(5) 0.003(3) -0.018(3) -0.007(3)
O4 0.059(3) 0.100(4) 0.110(5) -0.016(3) 0.000(4) -0.022(4)
C23 0.047(4) 0.160(10) 0.051(5) -0.011(5) -0.011(4) -0.004(5)
C24 0.048(4) 0.087(5) 0.053(4) 0.006(4) 0.009(3) 0.011(4)
C25 0.055(4) 0.117(6) 0.040(4) 0.005(4) 0.001(3) -0.006(4)
C26 0.059(4) 0.066(4) 0.044(3) -0.001(4) -0.010(3) 0.009(3)
C27 0.056(4) 0.080(5) 0.035(4) -0.002(4) -0.003(3) 0.004(3)
C28 0.060(4) 0.108(7) 0.040(4) -0.001(4) -0.007(3) 0.009(4)
C29 0.054(4) 0.140(9) 0.049(4) -0.003(5) -0.012(4) -0.001(5)
C30 0.050(4) 0.140(8) 0.057(5) -0.001(5) -0.001(4) 0.012(5)
C31 0.058(5) 0.132(8) 0.045(4) 0.002(5) 0.007(3) 0.004(4)
C32 0.055(5) 0.129(8) 0.064(5) 0.006(5) 0.006(4) 0.006(5)
C33 0.043(3) 0.058(4) 0.034(3) 0.003(3) -0.004(3) -0.003(3)
C34 0.053(4) 0.218(12) 0.045(4) -0.008(6) -0.003(4) -0.016(7)
C35 0.043(3) 0.070(4) 0.058(4) 0.006(3) 0.002(3) 0.001(4)
C36 0.054(4) 0.080(5) 0.046(4) -0.007(4) -0.005(3) -0.008(4)
C37 0.045(3) 0.056(3) 0.034(3) 0.001(3) -0.003(3) -0.004(2)
C38 0.060(4) 0.090(5) 0.039(4) -0.013(4) -0.005(3) -0.001(3)
C39 0.068(5) 0.101(6) 0.057(5) -0.026(5) -0.017(4) 0.002(4)
C40 0.045(4) 0.098(6) 0.074(6) -0.012(4) -0.017(4) 0.009(5)
C41 0.043(4) 0.090(6) 0.054(4) 0.003(4) 0.002(3) -0.003(4)
C42 0.056(4) 0.074(5) 0.061(4) 0.001(4) 0.009(3) -0.009(4)
C43 0.050(4) 0.075(4) 0.050(4) 0.005(3) -0.005(3) -0.003(3)
C44 0.050(4) 0.076(5) 0.075(5) 0.008(4) -0.002(5) 0.002(5)
F4 0.208(9) 0.101(5) 0.363(14) 0.032(5) 0.175(10) -0.015(6)
F5 0.58(3) 0.102(5) 0.135(7) 0.060(11) -0.064(12) 0.023(5)
F6 0.152(7) 0.067(4) 0.464(18) 0.001(4) -0.135(10) -0.016(7)

loop_
_atom_type_symbol
_atom_type_description
_atom_type_scat_dispersion_real
_atom_type_scat_dispersion_imag
_atom_type_scat_source
C C 0.0033 0.0016 'International Tables Vol C Tables 4.2.6.8 and 6.1.1.4'
H H 0.0000 0.0000 'International Tables Vol C Tables 4.2.6.8 and 6.1.1.4'
N N 0.0061 0.0033 'International Tables Vol C Tables 4.2.6.8 and 6.1.1.4'
O O 0.0106 0.0060 'International Tables Vol C Tables 4.2.6.8 and 6.1.1.4'
F F 0.0171 0.0103 'International Tables Vol C Tables 4.2.6.8 and 6.1.1.4'
Ag Ag -0.8971 1.1015 'International Tables Vol C Tables 4.2.6.8 and 6.1.1.4'

loop_
_geom_angle_atom_site_label_1
_geom_angle_atom_site_label_2
_geom_angle_atom_site_label_3
_geom_angle
N7 Ag1 N3 154.8(2)
N7 Ag1 O1 106.2(2)
N3 Ag1 O1 98.7(2)
N7 Ag1 N1 111.66(17)
N3 Ag1 N1 68.41(17)
O1 Ag1 N1 97.50(19)
C4 N1 C1 118.1(6)
C4 N1 Ag1 113.5(4)
C1 N1 Ag1 128.5(4)
C3 N2 C2 115.1(6)
C9 N3 C5 117.3(6)
C9 N3 Ag1 118.7(5)
C5 N3 Ag1 122.6(4)
C11 N5 C14 117.8(6)
C12 N6 C13 115.7(7)
C19 N7 C15 118.0(6)
C19 N7 Ag1 116.3(4)
C15 N7 Ag1 125.1(5)
C21 O1 Ag1 105.4(4)
N1 C1 C2 120.9(6)
N1 C1 H1A 119.5
C2 C1 H1A 119.5
N2 C2 C1 122.0(6)
N2 C2 C10 115.6(6)
C1 C2 C10 122.4(7)
N2 C3 C4 123.7(7)
N2 C3 H3A 118.1
C4 C3 H3A 118.1
N1 C4 C3 120.1(7)
N1 C4 C5 118.2(6)
C3 C4 C5 121.1(6)
N3 C5 C6 122.1(7)
N3 C5 C4 116.2(6)
C6 C5 C4 121.7(6)
C5 C6 C7 119.3(8)
C5 C6 H6A 120.4
C7 C6 H6A 120.4
C8 C7 C6 118.9(7)
C8 C7 H7A 120.6
C6 C7 H7A 120.6
C7 C8 C9 119.0(8)
C7 C8 H8A 120.5
C9 C8 H8A 120.5
N3 C9 C8 123.3(7)
N3 C9 H9A 118.3
C8 C9 H9A 118.3
N4 C10 C2 177.1(9)
N5 C11 C12 118.5(6)
N5 C11 C15 119.6(6)
C12 C11 C15 121.9(6)
N6 C12 C11 124.8(7)
N6 C12 H12A 117.6
C11 C12 H12A 117.6
N6 C13 C14 121.0(7)
N6 C13 C20 115.9(7)
C14 C13 C20 123.1(7)
N5 C14 C13 122.0(7)
N5 C14 H14A 119.0
C13 C14 H14A 119.0
N7 C15 C16 121.3(7)
N7 C15 C11 117.4(6)
C16 C15 C11 121.3(6)
C17 C16 C15 118.5(7)
C17 C16 H16A 120.7
C15 C16 H16A 120.7
C18 C17 C16 119.9(7)
C18 C17 H17A 120.1
C16 C17 H17A 120.1
C17 C18 C19 117.6(7)
C17 C18 H18A 121.2
C19 C18 H18A 121.2
N7 C19 C18 124.6(7)
N7 C19 H19A 117.7
C18 C19 H19A 117.7
N8 C20 C13 177.4(9)
O2 C21 O1 129.9(7)
O2 C21 C22 116.2(6)
O1 C21 C22 113.8(5)
F3 C22 F2 99.2(8)
F3 C22 F1 104.2(9)
F2 C22 F1 98.4(8)
F3 C22 C21 120.5(7)
F2 C22 C21 113.1(8)
F1 C22 C21 117.6(6)
N15 Ag2 N11 157.2(2)
N15 Ag2 O3 114.1(2)
N11 Ag2 O3 88.1(2)
C23 N9 C26 117.9(7)
C24 N10 C25 115.8(6)
C27 N11 C31 119.2(6)
C27 N11 Ag2 122.0(5)
C31 N11 Ag2 117.1(4)
C36 N13 C33 117.9(6)
C35 N14 C34 115.9(7)
C41 N15 C37 118.3(6)
C41 N15 Ag2 117.2(4)
C37 N15 Ag2 124.5(4)
C43 O3 Ag2 98.8(4)
N9 C23 C24 121.5(7)
N9 C23 H23A 119.3
C24 C23 H23A 119.3
N10 C24 C23 122.2(6)
N10 C24 C32 115.3(6)
C23 C24 C32 122.4(7)
N10 C25 C26 122.6(6)
N10 C25 H25A 118.7
C26 C25 H25A 118.7
N9 C26 C25 119.9(7)
N9 C26 C27 118.7(6)
C25 C26 C27 121.4(6)
N11 C27 C28 120.0(7)
N11 C27 C26 118.2(6)
C28 C27 C26 121.8(6)
C29 C28 C27 119.6(7)
C29 C28 H28A 120.2
C27 C28 H28A 120.2
C30 C29 C28 120.1(7)
C30 C29 H29A 119.9
C28 C29 H29A 119.9
C29 C30 C31 117.7(7)
C29 C30 H30A 121.1
C31 C30 H30A 121.1
N11 C31 C30 123.3(7)
N11 C31 H31A 118.3
C30 C31 H31A 118.3
N12 C32 C24 176.9(10)
N13 C33 C34 119.7(6)
N13 C33 C37 119.5(5)
C34 C33 C37 120.8(6)
N14 C34 C33 123.2(8)
N14 C34 H34A 118.4
C33 C34 H34A 118.4
N14 C35 C36 122.2(6)
N14 C35 C42 115.3(6)
C36 C35 C42 122.5(6)
N13 C36 C35 121.1(6)
N13 C36 H36A 119.4
C35 C36 H36A 119.4
N15 C37 C38 121.2(6)
N15 C37 C33 117.4(5)
C38 C37 C33 121.2(6)
C37 C38 C39 119.0(7)
C37 C38 H38A 120.5
C39 C38 H38A 120.5
C40 C39 C38 120.1(7)
C40 C39 H39A 120.0
C38 C39 H39A 120.0
C39 C40 C41 117.9(7)
C39 C40 H40A 121.1
C41 C40 H40A 121.1
N15 C41 C40 123.4(7)
N15 C41 H41A 118.3
C40 C41 H41A 118.3
N16 C42 C35 177.6(9)
O4 C43 O3 131.6(7)
O4 C43 C44 114.8(6)
O3 C43 C44 113.4(6)
F5 C44 F4 101.0(8)
F5 C44 F6 101.9(9)
F4 C44 F6 100.1(8)
F5 C44 C43 115.7(8)
F4 C44 C43 118.8(8)
F6 C44 C43 116.5(7)

loop_
_geom_bond_atom_site_label_1
_geom_bond_atom_site_label_2
_geom_bond_distance
Ag1 N7 2.272(5)
Ag1 N3 2.295(5)
Ag1 O1 2.425(5)
Ag1 N1 2.552(5)
N1 C4 1.317(8)
N1 C1 1.337(8)
N2 C3 1.322(10)
N2 C2 1.349(9)
N3 C9 1.317(9)
N3 C5 1.342(8)
N4 C10 1.138(9)
N5 C11 1.323(9)
N5 C14 1.335(9)
N6 C12 1.310(9)
N6 C13 1.331(9)
N7 C19 1.298(9)
N7 C15 1.340(8)
N8 C20 1.125(9)
O1 C21 1.236(7)
O2 C21 1.228(7)
C1 C2 1.383(9)
C1 H1A 0.9300
C2 C10 1.443(10)
C3 C4 1.390(9)
C3 H3A 0.9300
C4 C5 1.505(10)
C5 C6 1.373(9)
C6 C7 1.368(12)
C6 H6A 0.9300
C7 C8 1.348(11)
C7 H7A 0.9300
C8 C9 1.378(10)
C8 H8A 0.9300
C9 H9A 0.9300
C11 C12 1.381(10)
C11 C15 1.487(9)
C12 H12A 0.9300
C13 C14 1.366(10)
C13 C20 1.451(10)
C14 H14A 0.9300
C15 C16 1.391(10)
C16 C17 1.370(11)
C16 H16A 0.9300
C17 C18 1.353(10)
C17 H17A 0.9300
C18 C19 1.375(10)
C18 H18A 0.9300
C19 H19A 0.9300
C21 C22 1.467(10)
C22 F3 1.218(8)
C22 F2 1.243(9)
C22 F1 1.245(8)
Ag2 N15 2.254(5)
Ag2 N11 2.290(5)
Ag2 O3 2.481(5)
N9 C23 1.315(10)
N9 C26 1.317(9)
N10 C24 1.307(9)
N10 C25 1.338(9)
N11 C27 1.330(8)
N11 C31 1.338(9)
N12 C32 1.133(10)
N13 C36 1.322(8)
N13 C33 1.322(8)
N14 C35 1.316(9)
N14 C34 1.320(10)
N15 C41 1.335(8)
N15 C37 1.340(7)
N16 C42 1.135(9)
O3 C43 1.231(8)
O4 C43 1.217(8)
C23 C24 1.380(10)
C23 H23A 0.9300
C24 C32 1.443(10)
C25 C26 1.386(9)
C25 H25A 0.9300
C26 C27 1.478(10)
C27 C28 1.389(9)
C28 C29 1.379(10)
C28 H28A 0.9300
C29 C30 1.346(10)
C29 H29A 0.9300
C30 C31 1.374(10)
C30 H30A 0.9300
C31 H31A 0.9300
C33 C34 1.382(10)
C33 C37 1.492(9)
C34 H34A 0.9300
C35 C36 1.374(9)
C35 C42 1.460(10)
C36 H36A 0.9300
C37 C38 1.366(8)
C38 C39 1.388(11)
C38 H38A 0.9300
C39 C40 1.347(11)
C39 H39A 0.9300
C40 C41 1.368(10)
C40 H40A 0.9300
C41 H41A 0.9300
C43 C44 1.486(10)
C44 F5 1.215(9)
C44 F4 1.231(9)
C44 F6 1.251(9)

loop_
_geom_torsion_atom_site_label_1
_geom_torsion_atom_site_label_2
_geom_torsion_atom_site_label_3
_geom_torsion_atom_site_label_4
_geom_torsion
N7 Ag1 N1 C4 -149.5(5)
N3 Ag1 N1 C4 3.3(5)
O1 Ag1 N1 C4 99.7(5)
N7 Ag1 N1 C1 31.1(6)
N3 Ag1 N1 C1 -176.0(7)
O1 Ag1 N1 C1 -79.7(6)
N7 Ag1 N3 C9 -94.7(7)
O1 Ag1 N3 C9 75.4(6)
N1 Ag1 N3 C9 170.1(7)
N7 Ag1 N3 C5 98.8(7)
O1 Ag1 N3 C5 -91.1(6)
N1 Ag1 N3 C5 3.6(5)
N3 Ag1 N7 C19 -100.3(8)
O1 Ag1 N7 C19 90.0(7)
N1 Ag1 N7 C19 -15.2(7)
N3 Ag1 N7 C15 89.0(8)
O1 Ag1 N7 C15 -80.8(6)
N1 Ag1 N7 C15 174.1(6)
N7 Ag1 O1 C21 -53.2(5)
N3 Ag1 O1 C21 131.2(5)
N1 Ag1 O1 C21 62.0(5)
C4 N1 C1 C2 -1.2(11)
Ag1 N1 C1 C2 178.1(5)
C3 N2 C2 C1 -4.0(12)
C3 N2 C2 C10 176.3(8)
N1 C1 C2 N2 4.1(12)
N1 C1 C2 C10 -176.2(7)
C2 N2 C3 C4 1.4(13)
C1 N1 C4 C3 -1.4(11)
Ag1 N1 C4 C3 179.2(6)
C1 N1 C4 C5 170.4(6)
Ag1 N1 C4 C5 -9.1(8)
N2 C3 C4 N1 1.4(13)
N2 C3 C4 C5 -170.1(8)
C9 N3 C5 C6 2.5(11)
Ag1 N3 C5 C6 169.2(6)
C9 N3 C5 C4 -176.1(7)
Ag1 N3 C5 C4 -9.4(9)
N1 C4 C5 N3 12.4(10)
C3 C4 C5 N3 -175.9(7)
N1 C4 C5 C6 -166.2(7)
C3 C4 C5 C6 5.4(12)
N3 C5 C6 C7 -4.0(13)
C4 C5 C6 C7 174.6(8)
C5 C6 C7 C8 1.6(15)
C6 C7 C8 C9 1.9(15)
C5 N3 C9 C8 1.2(13)
Ag1 N3 C9 C8 -166.0(7)
C7 C8 C9 N3 -3.4(15)
C14 N5 C11 C12 0.3(14)
C14 N5 C11 C15 179.1(9)
C13 N6 C12 C11 -0.5(15)
N5 C11 C12 N6 -1.0(15)
C15 C11 C12 N6 -179.9(9)
C12 N6 C13 C14 2.8(15)
C12 N6 C13 C20 -178.0(9)
C11 N5 C14 C13 2.0(16)
N6 C13 C14 N5 -3.7(17)
C20 C13 C14 N5 177.1(10)
C19 N7 C15 C16 1.8(12)
Ag1 N7 C15 C16 172.4(7)
C19 N7 C15 C11 -178.0(8)
Ag1 N7 C15 C11 -7.4(10)
N5 C11 C15 N7 -6.9(13)
C12 C11 C15 N7 171.9(8)
N5 C11 C15 C16 173.4(9)
C12 C11 C15 C16 -7.8(13)
N7 C15 C16 C17 -2.2(14)
C11 C15 C16 C17 177.6(9)
C15 C16 C17 C18 1.2(16)
C16 C17 C18 C19 0.0(16)
C15 N7 C19 C18 -0.5(15)
Ag1 N7 C19 C18 -171.9(8)
C17 C18 C19 N7 -0.4(16)
Ag1 O1 C21 O2 -2.5(10)
Ag1 O1 C21 C22 178.3(5)
O2 C21 C22 F3 142.7(10)
O1 C21 C22 F3 -38.0(13)
O2 C21 C22 F2 -100.3(11)
O1 C21 C22 F2 79.0(11)
O2 C21 C22 F1 13.5(13)
O1 C21 C22 F1 -167.2(10)
N15 Ag2 N11 C27 -109.2(7)
O3 Ag2 N11 C27 83.7(7)
N15 Ag2 N11 C31 86.1(9)
O3 Ag2 N11 C31 -81.0(7)
N11 Ag2 N15 C41 101.2(7)
O3 Ag2 N15 C41 -93.0(6)
N11 Ag2 N15 C37 -79.6(7)
O3 Ag2 N15 C37 86.2(5)
N15 Ag2 O3 C43 51.4(6)
N11 Ag2 O3 C43 -134.1(5)
C26 N9 C23 C24 -2.0(15)
C25 N10 C24 C23 -0.6(14)
C25 N10 C24 C32 177.8(9)
N9 C23 C24 N10 2.9(16)
N9 C23 C24 C32 -175.4(10)
C24 N10 C25 C26 -2.4(13)
C23 N9 C26 C25 -0.9(13)
C23 N9 C26 C27 -180.0(9)
N10 C25 C26 N9 3.3(13)
N10 C25 C26 C27 -177.7(8)
C31 N11 C27 C28 0.2(13)
Ag2 N11 C27 C28 -164.2(6)
C31 N11 C27 C26 178.8(8)
Ag2 N11 C27 C26 14.4(11)
N9 C26 C27 N11 5.8(13)
C25 C26 C27 N11 -173.2(8)
N9 C26 C27 C28 -175.6(8)
C25 C26 C27 C28 5.3(13)
N11 C27 C28 C29 1.0(14)
C26 C27 C28 C29 -177.5(9)
C27 C28 C29 C30 -1.6(16)
C28 C29 C30 C31 0.9(16)
C27 N11 C31 C30 -0.9(15)
Ag2 N11 C31 C30 164.2(8)
C29 C30 C31 N11 0.4(16)
C36 N13 C33 C34 2.6(12)
C36 N13 C33 C37 -177.5(7)
C35 N14 C34 C33 2.2(17)
N13 C33 C34 N14 -2.7(17)
C37 C33 C34 N14 177.5(10)
C34 N14 C35 C36 -1.9(15)
C34 N14 C35 C42 -179.0(9)
C33 N13 C36 C35 -2.4(11)
N14 C35 C36 N13 2.1(13)
C42 C35 C36 N13 179.0(7)
C41 N15 C37 C38 -2.8(10)
Ag2 N15 C37 C38 178.0(5)
C41 N15 C37 C33 172.7(6)
Ag2 N15 C37 C33 -6.4(8)
N13 C33 C37 N15 13.5(10)
C34 C33 C37 N15 -166.7(8)
N13 C33 C37 C38 -170.9(7)
C34 C33 C37 C38 8.9(12)
N15 C37 C38 C39 2.7(11)
C33 C37 C38 C39 -172.7(7)
C37 C38 C39 C40 -0.4(13)
C38 C39 C40 C41 -1.6(14)
C37 N15 C41 C40 0.6(12)
Ag2 N15 C41 C40 179.9(6)
C39 C40 C41 N15 1.6(13)
Ag2 O3 C43 O4 3.7(11)
Ag2 O3 C43 C44 -171.6(6)
O4 C43 C44 F5 -71.1(12)
O3 C43 C44 F5 105.0(11)
O4 C43 C44 F4 49.4(13)
O3 C43 C44 F4 -134.5(10)
O4 C43 C44 F6 169.2(9)
O3 C43 C44 F6 -14.7(13)
